data_7100717
loop_
_publ_author_name
'Francois Nief'
'Florian Jaroschik'
'Louis Ricard'

_publ_section_title
;
Synthesis of a new stable, neutral organothulium(II)
complex by reduction of a thulium(III) precursor.
;
_journal_name_full 'Chemical Communications'
_journal_paper_doi 10.1039/b514818a
_journal_year 2006
_chemical_formula_sum 'C34 H58 I Tm'
_chemical_formula_weight 762.63
_space_group_IT_number 14
_symmetry_cell_setting monoclinic
_symmetry_space_group_name_Hall '-P 2ybc'
_symmetry_space_group_name_H-M 'P 1 21/c 1'
_cell_angle_alpha 90.00
_cell_angle_beta 99.4000(10)
_cell_angle_gamma 90.00
_cell_formula_units_Z 4
_cell_length_a 10.3340(10)
_cell_length_b 15.7470(10)
_cell_length_c 20.4740(10)
_cell_measurement_temperature 150.0(1)
_cell_volume 3287.0(4)
_diffrn_ambient_temperature 150.0(1)
_exptl_crystal_density_diffrn 1.541
_cod_depositor_comments
;
The following automatic conversions were performed:
'_symmetry_cell_setting' value 'Monoclinic' changed to 'monoclinic'
according to '/home/saulius/struct/CIF-dictionaries/cif_core.dic'
dictionary named 'cif_core.dic' version 2.4.1 from 2010-06-29.

Automatic conversion script
Id: cif_fix_enum 1527 2010-12-29 10:47:43Z saulius 
;
_cod_original_sg_symbol_H-M 'P 21/c'
_cod_database_code 7100717

loop_
_symmetry_equiv_pos_as_xyz
'x, y, z'
'-x, y+1/2, -z+1/2'
'-x, -y, -z'
'x, -y-1/2, z-1/2'

loop_
_atom_site_label
_atom_site_type_symbol
_atom_site_fract_x
_atom_site_fract_y
_atom_site_fract_z
_atom_site_U_iso_or_equiv
_atom_site_adp_type
_atom_site_occupancy
_atom_site_symmetry_multiplicity
_atom_site_calc_flag
_atom_site_refinement_flags
_atom_site_disorder_assembly
_atom_site_disorder_group
Tm1 Tm 0.002827(19) 0.209855(14) 0.128655(10) 0.01671(9) Uani 1 1 d . . .
I1 I 0.00453(3) 0.02588(2) 0.135031(17) 0.02561(10) Uani 1 1 d . . .
C1 C 0.1906(5) 0.2169(3) 0.2399(2) 0.0201(10) Uani 1 1 d . . .
C2 C 0.1683(5) 0.3035(4) 0.2177(2) 0.0184(9) Uani 1 1 d . . .
C3 C 0.0338(5) 0.3234(4) 0.2219(2) 0.0198(9) Uani 1 1 d . . .
H3 H -0.0092 0.3754 0.2086 0.024 Uiso 1 1 calc R . .
C4 C -0.0243(5) 0.2525(3) 0.2491(2) 0.0186(9) Uani 1 1 d . . .
C5 C 0.0697(5) 0.1885(4) 0.2572(2) 0.0207(10) Uani 1 1 d . . .
H5 H 0.0551 0.1328 0.2723 0.025 Uiso 1 1 calc R . .
C6 C 0.3151(5) 0.1617(4) 0.2579(3) 0.0252(11) Uani 1 1 d . . .
C7 C 0.2803(6) 0.0786(4) 0.2909(3) 0.0331(13) Uani 1 1 d . . .
H7A H 0.2151 0.0471 0.2600 0.050 Uiso 1 1 calc R . .
H7B H 0.2443 0.0919 0.3311 0.050 Uiso 1 1 calc R . .
H7C H 0.3595 0.0439 0.3024 0.050 Uiso 1 1 calc R . .
C8 C 0.4170(6) 0.2062(4) 0.3094(3) 0.0332(14) Uani 1 1 d . . .
H8A H 0.4868 0.1660 0.3265 0.050 Uiso 1 1 calc R . .
H8B H 0.3747 0.2266 0.3459 0.050 Uiso 1 1 calc R . .
H8C H 0.4546 0.2544 0.2887 0.050 Uiso 1 1 calc R . .
C9 C 0.3788(6) 0.1345(4) 0.1984(3) 0.0294(12) Uani 1 1 d . . .
H9A H 0.4046 0.1850 0.1757 0.044 Uiso 1 1 calc R . .
H9B H 0.3158 0.1012 0.1676 0.044 Uiso 1 1 calc R . .
H9C H 0.4565 0.0998 0.2138 0.044 Uiso 1 1 calc R . .
C10 C 0.2608(6) 0.3789(4) 0.2101(3) 0.0242(11) Uani 1 1 d . . .
C11 C 0.3055(6) 0.4173(5) 0.2793(3) 0.0318(13) Uani 1 1 d . . .
H11A H 0.3556 0.3749 0.3080 0.048 Uiso 1 1 calc R . .
H11B H 0.2285 0.4345 0.2984 0.048 Uiso 1 1 calc R . .
H11C H 0.3609 0.4671 0.2756 0.048 Uiso 1 1 calc R . .
C12 C 0.3810(6) 0.3580(5) 0.1786(3) 0.0324(13) Uani 1 1 d . . .
H12A H 0.3527 0.3374 0.1333 0.049 Uiso 1 1 calc R . .
H12B H 0.4330 0.3140 0.2047 0.049 Uiso 1 1 calc R . .
H12C H 0.4344 0.4092 0.1775 0.049 Uiso 1 1 calc R . .
C13 C 0.1867(7) 0.4501(4) 0.1678(3) 0.0334(13) Uani 1 1 d . . .
H13A H 0.2481 0.4956 0.1614 0.050 Uiso 1 1 calc R . .
H13B H 0.1177 0.4729 0.1905 0.050 Uiso 1 1 calc R . .
H13C H 0.1471 0.4271 0.1247 0.050 Uiso 1 1 calc R . .
C14 C -0.1617(5) 0.2460(4) 0.2655(3) 0.0215(10) Uani 1 1 d . . .
C15 C -0.1570(6) 0.2039(4) 0.3334(3) 0.0328(14) Uani 1 1 d . . .
H15A H -0.1106 0.1496 0.3341 0.049 Uiso 1 1 calc R . .
H15B H -0.2466 0.1941 0.3416 0.049 Uiso 1 1 calc R . .
H15C H -0.1108 0.2412 0.3678 0.049 Uiso 1 1 calc R . .
C16 C -0.2270(5) 0.3330(4) 0.2666(3) 0.0299(12) Uani 1 1 d . . .
H16A H -0.1737 0.3693 0.2994 0.045 Uiso 1 1 calc R . .
H16B H -0.3146 0.3262 0.2784 0.045 Uiso 1 1 calc R . .
H16C H -0.2345 0.3593 0.2228 0.045 Uiso 1 1 calc R . .
C17 C -0.2427(6) 0.1894(5) 0.2135(3) 0.0318(13) Uani 1 1 d . . .
H17A H -0.2487 0.2159 0.1698 0.048 Uiso 1 1 calc R . .
H17B H -0.3309 0.1822 0.2244 0.048 Uiso 1 1 calc R . .
H17C H -0.2003 0.1338 0.2130 0.048 Uiso 1 1 calc R . .
C18 C -0.1865(5) 0.2038(3) 0.0171(2) 0.0194(10) Uani 1 1 d . . .
C19 C -0.1712(5) 0.2919(3) 0.0359(2) 0.0200(10) Uani 1 1 d . . .
C20 C -0.0372(5) 0.3157(4) 0.0308(2) 0.0214(10) Uani 1 1 d . . .
H20 H 0.0022 0.3694 0.0422 0.026 Uiso 1 1 calc R . .
C21 C 0.0245(5) 0.2452(3) 0.0059(2) 0.0182(9) Uani 1 1 d . . .
C22 C -0.0632(5) 0.1769(4) 0.0010(2) 0.0202(10) Uani 1 1 d . . .
H22 H -0.0437 0.1207 -0.0112 0.024 Uiso 1 1 calc R . .
C23 C -0.3073(5) 0.1440(4) 0.0016(3) 0.0240(11) Uani 1 1 d . . .
C24 C -0.4099(5) 0.1820(5) -0.0537(3) 0.0333(13) Uani 1 1 d . . .
H24A H -0.4758 0.1388 -0.0697 0.050 Uiso 1 1 calc R . .
H24B H -0.3665 0.2007 -0.0903 0.050 Uiso 1 1 calc R . .
H24C H -0.4527 0.2307 -0.0363 0.050 Uiso 1 1 calc R . .
C25 C -0.3716(6) 0.1215(4) 0.0615(3) 0.0281(13) Uani 1 1 d . . .
H25A H -0.4483 0.0854 0.0473 0.042 Uiso 1 1 calc R . .
H25B H -0.3993 0.1737 0.0814 0.042 Uiso 1 1 calc R . .
H25C H -0.3085 0.0911 0.0942 0.042 Uiso 1 1 calc R . .
C26 C -0.2667(6) 0.0596(4) -0.0261(3) 0.0316(13) Uani 1 1 d . . .
H26A H -0.1952 0.0344 0.0052 0.047 Uiso 1 1 calc R . .
H26B H -0.2371 0.0696 -0.0686 0.047 Uiso 1 1 calc R . .
H26C H -0.3419 0.0208 -0.0327 0.047 Uiso 1 1 calc R . .
C27 C -0.2691(5) 0.3648(4) 0.0408(3) 0.0250(11) Uani 1 1 d . . .
C28 C -0.2018(7) 0.4389(4) 0.0818(3) 0.0323(13) Uani 1 1 d . . .
H28A H -0.2655 0.4845 0.0839 0.048 Uiso 1 1 calc R . .
H28B H -0.1292 0.4603 0.0611 0.048 Uiso 1 1 calc R . .
H28C H -0.1678 0.4191 0.1268 0.048 Uiso 1 1 calc R . .
C29 C -0.3899(6) 0.3424(5) 0.0710(3) 0.0324(13) Uani 1 1 d . . .
H29A H -0.4371 0.2956 0.0461 0.049 Uiso 1 1 calc R . .
H29B H -0.4475 0.3920 0.0693 0.049 Uiso 1 1 calc R . .
H29C H -0.3628 0.3251 0.1172 0.049 Uiso 1 1 calc R . .
C30 C -0.3129(7) 0.4003(5) -0.0298(3) 0.0356(14) Uani 1 1 d . . .
H30A H -0.3603 0.3562 -0.0578 0.053 Uiso 1 1 calc R . .
H30B H -0.2357 0.4180 -0.0484 0.053 Uiso 1 1 calc R . .
H30C H -0.3707 0.4493 -0.0278 0.053 Uiso 1 1 calc R . .
C31 C 0.1645(5) 0.2418(4) -0.0088(3) 0.0213(10) Uani 1 1 d . . .
C32 C 0.1693(6) 0.1910(5) -0.0722(3) 0.0293(12) Uani 1 1 d . . .
H32A H 0.2604 0.1860 -0.0794 0.044 Uiso 1 1 calc R . .
H32B H 0.1175 0.2203 -0.1099 0.044 Uiso 1 1 calc R . .
H32C H 0.1328 0.1343 -0.0679 0.044 Uiso 1 1 calc R . .
C33 C 0.2172(6) 0.3311(4) -0.0168(3) 0.0301(12) Uani 1 1 d . . .
H33A H 0.2214 0.3622 0.0249 0.045 Uiso 1 1 calc R . .
H33B H 0.1587 0.3610 -0.0519 0.045 Uiso 1 1 calc R . .
H33C H 0.3052 0.3274 -0.0286 0.045 Uiso 1 1 calc R . .
C34 C 0.2485(5) 0.1958(4) 0.0489(3) 0.0299(12) Uani 1 1 d . . .
H34A H 0.2435 0.2260 0.0902 0.045 Uiso 1 1 calc R . .
H34B H 0.3399 0.1942 0.0415 0.045 Uiso 1 1 calc R . .
H34C H 0.2160 0.1377 0.0518 0.045 Uiso 1 1 calc R . .

loop_
_atom_site_aniso_label
_atom_site_aniso_U_11
_atom_site_aniso_U_22
_atom_site_aniso_U_33
_atom_site_aniso_U_23
_atom_site_aniso_U_13
_atom_site_aniso_U_12
Tm1 0.01762(12) 0.01708(13) 0.01510(12) -0.00010(7) 0.00162(8) -0.00063(7)
I1 0.02941(19) 0.01823(19) 0.02914(19) -0.00002(12) 0.00461(14) 0.00033(12)
C1 0.019(2) 0.026(3) 0.015(2) 0.0009(18) 0.0025(17) -0.0024(19)
C2 0.017(2) 0.024(3) 0.015(2) -0.0019(18) 0.0037(16) -0.0055(18)
C3 0.020(2) 0.022(3) 0.019(2) -0.0029(19) 0.0061(17) -0.0042(19)
C4 0.027(2) 0.015(2) 0.0134(19) -0.0011(17) 0.0027(17) -0.0043(18)
C5 0.020(2) 0.029(3) 0.013(2) 0.0042(19) 0.0027(16) -0.004(2)
C6 0.019(2) 0.033(3) 0.023(2) 0.005(2) 0.0003(18) 0.002(2)
C7 0.030(3) 0.034(3) 0.036(3) 0.014(3) 0.006(2) 0.005(3)
C8 0.022(3) 0.049(4) 0.026(3) -0.001(3) -0.003(2) 0.003(2)
C9 0.023(3) 0.040(4) 0.024(3) 0.000(2) 0.003(2) 0.006(2)
C10 0.023(2) 0.027(3) 0.025(3) -0.005(2) 0.009(2) -0.009(2)
C11 0.032(3) 0.035(3) 0.029(3) -0.009(3) 0.008(2) -0.013(3)
C12 0.029(3) 0.041(4) 0.031(3) -0.007(3) 0.014(2) -0.013(3)
C13 0.039(3) 0.027(3) 0.036(3) 0.004(2) 0.009(2) -0.007(3)
C14 0.015(2) 0.026(3) 0.024(2) -0.002(2) 0.0061(18) -0.0020(18)
C15 0.027(3) 0.047(4) 0.028(3) 0.007(3) 0.012(2) 0.000(2)
C16 0.022(2) 0.033(3) 0.037(3) -0.006(2) 0.010(2) 0.001(2)
C17 0.021(3) 0.040(4) 0.034(3) -0.012(3) 0.002(2) -0.003(2)
C18 0.016(2) 0.025(3) 0.016(2) 0.0001(18) 0.0005(17) 0.0015(18)
C19 0.021(2) 0.025(3) 0.014(2) 0.0002(18) 0.0022(17) 0.0028(18)
C20 0.025(2) 0.021(2) 0.018(2) 0.0032(19) 0.0052(18) -0.001(2)
C21 0.021(2) 0.024(3) 0.0114(18) -0.0023(18) 0.0054(16) -0.0024(18)
C22 0.020(2) 0.023(3) 0.017(2) -0.0021(19) 0.0029(17) 0.0034(19)
C23 0.018(2) 0.032(3) 0.022(2) -0.002(2) 0.0024(18) -0.004(2)
C24 0.022(3) 0.051(4) 0.025(3) -0.006(3) -0.002(2) -0.001(3)
C25 0.021(3) 0.040(4) 0.025(3) -0.003(2) 0.008(2) -0.009(2)
C26 0.026(3) 0.033(3) 0.036(3) -0.011(3) 0.006(2) -0.006(2)
C27 0.025(3) 0.031(3) 0.019(2) 0.000(2) 0.0035(19) 0.011(2)
C28 0.041(3) 0.023(3) 0.034(3) -0.004(2) 0.010(3) 0.007(2)
C29 0.028(3) 0.039(4) 0.031(3) 0.000(3) 0.009(2) 0.012(3)
C30 0.039(3) 0.040(4) 0.028(3) 0.006(3) 0.006(2) 0.015(3)
C31 0.017(2) 0.023(3) 0.024(2) -0.003(2) 0.0050(18) -0.0039(19)
C32 0.026(3) 0.040(3) 0.024(3) -0.007(2) 0.010(2) -0.002(2)
C33 0.026(3) 0.033(3) 0.032(3) 0.002(2) 0.009(2) -0.006(2)
C34 0.020(2) 0.037(3) 0.031(3) 0.004(2) 0.000(2) -0.001(2)

loop_
_geom_bond_atom_site_label_1
_geom_bond_atom_site_label_2
_geom_bond_distance
_geom_bond_site_symmetry_2
_geom_bond_publ_flag
Tm1 C20 2.587(5) . ?
Tm1 C3 2.597(5) . ?
Tm1 C4 2.615(5) . ?
Tm1 C21 2.619(5) . ?
Tm1 C5 2.631(5) . ?
Tm1 C22 2.643(5) . ?
Tm1 C19 2.719(5) . ?
Tm1 C2 2.721(5) . ?
Tm1 C1 2.742(5) . ?
Tm1 C18 2.756(5) . ?
Tm1 I1 2.8999(5) . ?
C1 C5 1.425(7) . ?
C1 C2 1.445(8) . ?
C1 C6 1.547(7) . ?
C2 C3 1.440(7) . ?
C2 C10 1.548(7) . ?
C3 C4 1.424(7) . ?
C4 C5 1.390(8) . ?
C4 C14 1.515(7) . ?
C6 C8 1.532(8) . ?
C6 C9 1.538(8) . ?
C6 C7 1.541(9) . ?
C10 C12 1.526(8) . ?
C10 C11 1.541(8) . ?
C10 C13 1.542(9) . ?
C14 C17 1.528(8) . ?
C14 C16 1.530(8) . ?
C14 C15 1.534(8) . ?
C18 C22 1.431(7) . ?
C18 C19 1.443(8) . ?
C18 C23 1.554(7) . ?
C19 C20 1.455(7) . ?
C19 C27 1.543(7) . ?
C20 C21 1.416(8) . ?
C21 C22 1.400(7) . ?
C21 C31 1.526(7) . ?
C23 C25 1.529(8) . ?
C23 C26 1.531(9) . ?
C23 C24 1.540(8) . ?
C27 C29 1.524(8) . ?
C27 C28 1.536(9) . ?
C27 C30 1.546(8) . ?
C31 C33 1.526(8) . ?
C31 C34 1.529(8) . ?
C31 C32 1.533(8) . ?
